data_7006473
loop_
_publ_author_name
'Mochida, Tomoyuki'
'Okazawa, Kazuya'
'Horikoshi, Ryo'

_publ_section_title
;
 Metal complexes from 1,1'-di(pyrazinyl)ferrocene: coordination
 polymers and bridged diferrocenes.
;
_journal_issue 5
_journal_name_full 'Dalton transactions (Cambridge, England : 2003)'
_journal_page_first 693
_journal_page_last 704
_journal_paper_doi 10.1039/b511286a
_journal_year 2006
_chemical_formula_sum 'C46 H34 Cu2 Fe N4 O8'
_chemical_formula_weight 953.70
_chemical_name_systematic
;
?
;
_space_group_IT_number 2
_symmetry_cell_setting triclinic
_symmetry_space_group_name_Hall '-P 1'
_symmetry_space_group_name_H-M 'P -1'
_atom_sites_solution_hydrogens geom
_atom_sites_solution_primary direct
_atom_sites_solution_secondary difmap
_audit_creation_method SHELXL-97
_cell_angle_alpha 65.381(2)
_cell_angle_beta 72.5220(10)
_cell_angle_gamma 76.844(2)
_cell_formula_units_Z 2
_cell_length_a 12.7964(9)
_cell_length_b 13.3969(9)
_cell_length_c 14.1537(10)
_cell_measurement_temperature 273(2)
_cell_volume 2089.2(3)
_computing_cell_refinement 'Bruker SMART'
_computing_data_collection 'Bruker SMART'
_computing_data_reduction 'Bruker SAINT'
_computing_molecular_graphics 'Bruker SHELXTL'
_computing_publication_material 'Bruker SHELXTL'
_computing_structure_refinement 'SHELXL-97 (Sheldrick, 1997)'
_computing_structure_solution 'SHELXS-97 (Sheldrick, 1990)'
_diffrn_ambient_temperature 273(2)
_diffrn_detector_area_resol_mean 8.366
_diffrn_measured_fraction_theta_full 0.988
_diffrn_measured_fraction_theta_max 0.988
_diffrn_measurement_device_type 'CCD area detector'
_diffrn_measurement_method 'phi and omega scans'
_diffrn_radiation_monochromator graphite
_diffrn_radiation_source 'fine-focus sealed tube'
_diffrn_radiation_type MoK\a
_diffrn_radiation_wavelength 0.71073
_diffrn_reflns_av_R_equivalents 0.0210
_diffrn_reflns_av_sigmaI/netI 0.0540
_diffrn_reflns_limit_h_max 17
_diffrn_reflns_limit_h_min -10
_diffrn_reflns_limit_k_max 17
_diffrn_reflns_limit_k_min -13
_diffrn_reflns_limit_l_max 18
_diffrn_reflns_limit_l_min -18
_diffrn_reflns_number 15734
_diffrn_reflns_theta_full 28.32
_diffrn_reflns_theta_max 28.32
_diffrn_reflns_theta_min 1.63
_exptl_absorpt_coefficient_mu 1.411
_exptl_absorpt_correction_T_max 0.7656
_exptl_absorpt_correction_T_min 0.7656
_exptl_absorpt_correction_type empirical
_exptl_absorpt_process_details 'SADABS; Sheldrick 1996'
_exptl_crystal_colour dark-green
_exptl_crystal_density_diffrn 1.516
_exptl_crystal_density_meas 0
_exptl_crystal_density_method 'not measured'
_exptl_crystal_description block
_exptl_crystal_F_000 972
_exptl_crystal_size_max 0.20
_exptl_crystal_size_mid 0.20
_exptl_crystal_size_min 0.20
_refine_diff_density_max 0.584
_refine_diff_density_min -0.345
_refine_diff_density_rms 0.065
_refine_ls_extinction_method none
_refine_ls_goodness_of_fit_ref 1.004
_refine_ls_hydrogen_treatment mixed
_refine_ls_matrix_type full
_refine_ls_number_parameters 550
_refine_ls_number_reflns 10274
_refine_ls_number_restraints 0
_refine_ls_restrained_S_all 1.004
_refine_ls_R_factor_all 0.0719
_refine_ls_R_factor_gt 0.0429
_refine_ls_shift/su_max 0.001
_refine_ls_shift/su_mean 0.000
_refine_ls_structure_factor_coef Fsqd
_refine_ls_weighting_details 'calc w=1/[\s^2^(Fo^2^)+(0.0462P)^2^+0.4111P] where P=(Fo^2^+2Fc^2^)/3'
_refine_ls_weighting_scheme calc
_refine_ls_wR_factor_gt 0.0977
_refine_ls_wR_factor_ref 0.1108
_reflns_number_gt 7017
_reflns_number_total 10274
_reflns_threshold_expression >2sigma(I)
_cod_data_source_file b511286a.txt
_cod_data_source_block 1
_cod_depositor_comments
;
The following automatic conversions were performed:
'_symmetry_cell_setting' value 'Triclinic' changed to 'triclinic'
according to '/home/saulius/struct/CIF-dictionaries/cif_core.dic'
dictionary named 'cif_core.dic' version 2.4.1 from 2010-06-29.

Automatic conversion script
Id: cif_fix_enum 1527 2010-12-29 10:47:43Z saulius 
;
_cod_original_sg_symbol_H-M P-1
_cod_database_code 7006473

loop_
_symmetry_equiv_pos_as_xyz
'x, y, z'
'-x, -y, -z'

loop_
_atom_site_label
_atom_site_type_symbol
_atom_site_fract_x
_atom_site_fract_y
_atom_site_fract_z
_atom_site_U_iso_or_equiv
_atom_site_adp_type
_atom_site_occupancy
_atom_site_symmetry_multiplicity
_atom_site_calc_flag
_atom_site_refinement_flags
_atom_site_disorder_assembly
_atom_site_disorder_group
C1 C -0.0459(2) 1.1220(2) 0.1203(2) 0.0481(7) Uani 1 1 d . . .
C2 C -0.0234(3) 1.2286(2) 0.1007(2) 0.0593(8) Uani 1 1 d . . .
H2 H 0.0464 1.2506 0.0814 0.071 Uiso 1 1 calc R . .
C3 C -0.1241(3) 1.2955(3) 0.1154(3) 0.0704(10) Uani 1 1 d . . .
H3 H -0.1326 1.3693 0.1072 0.084 Uiso 1 1 calc R . .
C4 C -0.2094(3) 1.2312(3) 0.1446(3) 0.0731(11) Uani 1 1 d . . .
H4 H -0.2845 1.2552 0.1594 0.088 Uiso 1 1 calc R . .
C5 C -0.1624(3) 1.1237(3) 0.1478(2) 0.0609(8) Uani 1 1 d . . .
H5 H -0.2008 1.0650 0.1648 0.073 Uiso 1 1 calc R . .
C6 C -0.0487(3) 1.0442(2) 0.3767(2) 0.0459(7) Uani 1 1 d . . .
C7 C -0.0233(3) 1.1515(2) 0.3540(2) 0.0570(8) Uani 1 1 d . . .
H7 H 0.0468 1.1732 0.3334 0.068 Uiso 1 1 calc R . .
C8 C -0.1253(4) 1.2188(3) 0.3689(3) 0.0713(10) Uani 1 1 d . . .
H8 H -0.1337 1.2927 0.3602 0.086 Uiso 1 1 calc R . .
C9 C -0.2111(3) 1.1550(3) 0.3988(3) 0.0674(10) Uani 1 1 d . . .
H9 H -0.2861 1.1795 0.4133 0.081 Uiso 1 1 calc R . .
C10 C -0.1644(3) 1.0469(2) 0.4035(2) 0.0555(8) Uani 1 1 d . . .
H10 H -0.2032 0.9883 0.4210 0.067 Uiso 1 1 calc R . .
C11 C 0.0360(2) 1.0265(2) 0.1134(2) 0.0424(6) Uani 1 1 d . . .
C12 C 0.0771(3) 0.8456(3) 0.1375(3) 0.0602(8) Uani 1 1 d . . .
H12 H 0.0552 0.7765 0.1586 0.072 Uiso 1 1 calc R . .
C13 C 0.1880(3) 0.8573(2) 0.1000(2) 0.0515(7) Uani 1 1 d . . .
H13 H 0.2384 0.7961 0.0963 0.062 Uiso 1 1 calc R . .
C14 C 0.1476(2) 1.0379(2) 0.0754(2) 0.0450(6) Uani 1 1 d . . .
H14 H 0.1698 1.1072 0.0536 0.054 Uiso 1 1 calc R . .
C15 C 0.0357(2) 0.9495(2) 0.3727(2) 0.0408(6) Uani 1 1 d . . .
C16 C 0.2154(3) 0.8838(2) 0.3297(3) 0.0584(8) Uani 1 1 d . . .
H16 H 0.2890 0.8958 0.2997 0.070 Uiso 1 1 calc R . .
C17 C 0.1890(2) 0.7775(2) 0.3712(2) 0.0481(7) Uani 1 1 d . . .
H17 H 0.2448 0.7195 0.3701 0.058 Uiso 1 1 calc R . .
C18 C 0.0089(2) 0.8425(2) 0.4128(2) 0.0414(6) Uani 1 1 d . . .
H18 H -0.0649 0.8306 0.4406 0.050 Uiso 1 1 calc R . .
C19 C 0.5399(2) 0.9279(2) -0.1480(2) 0.0419(6) Uani 1 1 d . . .
C20 C 0.5701(2) 0.8791(2) -0.2313(2) 0.0465(7) Uani 1 1 d . . .
C21 C 0.4899(3) 0.8597(4) -0.2649(4) 0.1045(17) Uani 1 1 d . . .
H21 H 0.4160 0.8779 -0.2362 0.125 Uiso 1 1 calc R . .
C22 C 0.5176(4) 0.8135(5) -0.3406(5) 0.147(3) Uani 1 1 d . . .
H22 H 0.4620 0.7995 -0.3617 0.176 Uiso 1 1 calc R . .
C23 C 0.6244(5) 0.7881(4) -0.3851(4) 0.1047(16) Uani 1 1 d . . .
H23 H 0.6424 0.7587 -0.4378 0.126 Uiso 1 1 calc R . .
C24 C 0.7040(3) 0.8060(3) -0.3522(3) 0.0749(11) Uani 1 1 d . . .
H24 H 0.7777 0.7861 -0.3801 0.090 Uiso 1 1 calc R . .
C25 C 0.6771(3) 0.8540(3) -0.2770(3) 0.0580(8) Uani 1 1 d . . .
H25 H 0.7331 0.8693 -0.2574 0.070 Uiso 1 1 calc R . .
C26 C 0.5511(3) 0.8021(2) 0.1162(2) 0.0453(7) Uani 1 1 d . . .
C27 C 0.5850(3) 0.6817(2) 0.1730(2) 0.0487(7) Uani 1 1 d . . .
C28 C 0.5089(3) 0.6081(2) 0.2154(3) 0.0645(9) Uani 1 1 d . . .
H28 H 0.4360 0.6331 0.2107 0.077 Uiso 1 1 calc R . .
C29 C 0.5408(4) 0.4961(3) 0.2653(3) 0.0850(12) Uani 1 1 d . . .
H29 H 0.4894 0.4458 0.2933 0.102 Uiso 1 1 calc R . .
C30 C 0.6481(4) 0.4598(3) 0.2733(3) 0.0885(14) Uani 1 1 d . . .
H30 H 0.6692 0.3848 0.3070 0.106 Uiso 1 1 calc R . .
C31 C 0.7237(4) 0.5323(3) 0.2326(3) 0.0791(12) Uani 1 1 d . . .
H31 H 0.7962 0.5069 0.2388 0.095 Uiso 1 1 calc R . .
C32 C 0.6929(3) 0.6445(3) 0.1815(2) 0.0588(8) Uani 1 1 d . . .
H32 H 0.7447 0.6943 0.1533 0.071 Uiso 1 1 calc R . .
C33 C 0.0983(3) 0.4887(2) 0.3194(2) 0.0495(7) Uani 1 1 d . . .
C34 C 0.1674(3) 0.4804(2) 0.2166(2) 0.0498(7) Uani 1 1 d . . .
C35 C 0.1437(4) 0.4163(3) 0.1735(3) 0.0743(11) Uani 1 1 d . . .
H35 H 0.0813 0.3793 0.2068 0.089 Uiso 1 1 calc R . .
C36 C 0.2117(4) 0.4059(3) 0.0808(3) 0.0928(14) Uani 1 1 d . . .
H36 H 0.1942 0.3626 0.0519 0.111 Uiso 1 1 calc R . .
C37 C 0.3031(4) 0.4579(3) 0.0318(3) 0.0858(12) Uani 1 1 d . . .
H37 H 0.3496 0.4489 -0.0294 0.103 Uiso 1 1 calc R . .
C38 C 0.3270(4) 0.5240(4) 0.0728(3) 0.0889(13) Uani 1 1 d . . .
H38 H 0.3894 0.5610 0.0389 0.107 Uiso 1 1 calc R . .
C39 C 0.2583(3) 0.5357(3) 0.1645(3) 0.0721(10) Uani 1 1 d . . .
H39 H 0.2741 0.5818 0.1913 0.086 Uiso 1 1 calc R . .
C40 C 0.1761(3) 0.4020(2) 0.5595(2) 0.0478(7) Uani 1 1 d . . .
C41 C 0.2792(3) 0.3344(2) 0.5884(2) 0.0493(7) Uani 1 1 d . . .
C42 C 0.2778(3) 0.2242(3) 0.6549(3) 0.0650(9) Uani 1 1 d . . .
H42 H 0.2115 0.1937 0.6841 0.078 Uiso 1 1 calc R . .
C43 C 0.3739(4) 0.1592(3) 0.6784(3) 0.0838(12) Uani 1 1 d . . .
H43 H 0.3721 0.0860 0.7257 0.101 Uiso 1 1 calc R . .
C44 C 0.4707(4) 0.2026(4) 0.6323(4) 0.0876(13) Uani 1 1 d . . .
H44 H 0.5360 0.1577 0.6450 0.105 Uiso 1 1 calc R . .
C45 C 0.4740(3) 0.3119(4) 0.5669(3) 0.0769(11) Uani 1 1 d . . .
H45 H 0.5410 0.3412 0.5371 0.092 Uiso 1 1 calc R . .
C46 C 0.3776(3) 0.3784(3) 0.5455(3) 0.0613(8) Uani 1 1 d . . .
H46 H 0.3794 0.4528 0.5021 0.074 Uiso 1 1 calc R . .
Cu1 Cu 0.39714(3) 0.98062(2) 0.02406(3) 0.03869(9) Uani 1 1 d . . .
Cu2 Cu 0.03991(3) 0.59222(2) 0.47346(3) 0.04373(10) Uani 1 1 d . . .
Fe1 Fe -0.11319(4) 1.16040(3) 0.25291(3) 0.04788(12) Uani 1 1 d . . .
N1 N 0.0007(2) 0.9289(2) 0.1449(2) 0.0545(6) Uani 1 1 d . . .
N2 N 0.22428(19) 0.95394(18) 0.06885(17) 0.0430(5) Uani 1 1 d . . .
N3 N 0.1402(2) 0.96972(19) 0.3306(2) 0.0544(6) Uani 1 1 d . . .
N4 N 0.08489(19) 0.75678(17) 0.41298(17) 0.0406(5) Uani 1 1 d . . .
O1 O 0.44173(16) 0.93074(17) -0.09617(17) 0.0537(5) Uani 1 1 d . . .
O2 O 0.61643(16) 0.96204(16) -0.13521(15) 0.0486(5) Uani 1 1 d . . .
O3 O 0.45154(18) 0.83201(15) 0.11449(17) 0.0570(5) Uani 1 1 d . . .
O4 O 0.62646(17) 0.86462(15) 0.07181(15) 0.0505(5) Uani 1 1 d . . .
O5 O 0.10877(19) 0.56954(16) 0.33858(16) 0.0598(6) Uani 1 1 d . . .
O6 O 0.03667(19) 0.41513(16) 0.38053(16) 0.0576(5) Uani 1 1 d . . .
O7 O 0.17074(18) 0.50505(16) 0.52518(18) 0.0586(5) Uani 1 1 d . . .
O8 O 0.10055(18) 0.34974(16) 0.57024(18) 0.0601(6) Uani 1 1 d . . .

loop_
_atom_site_aniso_label
_atom_site_aniso_U_11
_atom_site_aniso_U_22
_atom_site_aniso_U_33
_atom_site_aniso_U_23
_atom_site_aniso_U_13
_atom_site_aniso_U_12
C1 0.0379(15) 0.0580(17) 0.0410(15) -0.0145(13) -0.0102(12) 0.0019(13)
C2 0.0523(19) 0.0471(17) 0.0584(19) -0.0092(14) -0.0058(15) 0.0016(14)
C3 0.073(3) 0.0529(19) 0.056(2) -0.0063(15) -0.0134(18) 0.0166(18)
C4 0.049(2) 0.091(3) 0.061(2) -0.0228(19) -0.0208(17) 0.024(2)
C5 0.0451(18) 0.081(2) 0.0561(19) -0.0261(17) -0.0174(15) 0.0026(16)
C6 0.0615(19) 0.0324(13) 0.0410(15) -0.0112(11) -0.0149(14) -0.0012(13)
C7 0.075(2) 0.0375(15) 0.064(2) -0.0177(14) -0.0310(18) -0.0010(15)
C8 0.105(3) 0.0432(17) 0.067(2) -0.0248(16) -0.031(2) 0.0129(19)
C9 0.071(2) 0.058(2) 0.0553(19) -0.0226(16) -0.0042(17) 0.0142(18)
C10 0.0554(19) 0.0490(16) 0.0500(17) -0.0152(14) -0.0028(15) -0.0028(14)
C11 0.0381(15) 0.0509(15) 0.0376(14) -0.0153(12) -0.0103(12) -0.0050(12)
C12 0.061(2) 0.0522(18) 0.074(2) -0.0277(16) -0.0116(17) -0.0179(16)
C13 0.0530(19) 0.0478(16) 0.0579(18) -0.0265(14) -0.0118(15) -0.0022(14)
C14 0.0435(16) 0.0426(14) 0.0487(16) -0.0175(13) -0.0094(13) -0.0056(12)
C15 0.0510(17) 0.0328(12) 0.0383(14) -0.0085(11) -0.0161(12) -0.0057(12)
C16 0.0406(17) 0.0528(18) 0.066(2) -0.0044(15) -0.0121(15) -0.0113(14)
C17 0.0442(17) 0.0418(15) 0.0480(16) -0.0099(12) -0.0110(13) 0.0013(13)
C18 0.0428(15) 0.0383(13) 0.0413(14) -0.0143(12) -0.0052(12) -0.0090(12)
C19 0.0477(17) 0.0341(13) 0.0427(14) -0.0160(11) -0.0093(13) -0.0014(12)
C20 0.0478(17) 0.0448(15) 0.0534(16) -0.0278(13) -0.0066(14) -0.0058(13)
C21 0.061(2) 0.155(4) 0.162(4) -0.132(4) -0.028(3) 0.009(3)
C22 0.084(4) 0.231(7) 0.237(7) -0.201(6) -0.043(4) 0.003(4)
C23 0.119(4) 0.128(4) 0.110(4) -0.095(3) -0.015(3) -0.013(3)
C24 0.074(3) 0.079(2) 0.075(2) -0.049(2) 0.012(2) -0.016(2)
C25 0.057(2) 0.066(2) 0.0586(19) -0.0341(16) -0.0016(15) -0.0152(16)
C26 0.0554(19) 0.0370(14) 0.0384(14) -0.0160(12) -0.0083(13) 0.0044(13)
C27 0.065(2) 0.0360(14) 0.0383(14) -0.0152(12) -0.0094(14) 0.0054(14)
C28 0.077(2) 0.0417(16) 0.059(2) -0.0121(14) -0.0067(18) -0.0021(16)
C29 0.109(4) 0.0437(19) 0.075(3) -0.0077(17) -0.005(2) -0.008(2)
C30 0.130(4) 0.0411(19) 0.068(2) -0.0091(17) -0.023(3) 0.016(2)
C31 0.096(3) 0.058(2) 0.072(2) -0.0248(19) -0.031(2) 0.028(2)
C32 0.073(2) 0.0493(17) 0.0523(18) -0.0234(14) -0.0199(17) 0.0111(16)
C33 0.0571(19) 0.0408(15) 0.0478(16) -0.0181(13) -0.0137(14) 0.0041(14)
C34 0.0590(19) 0.0433(15) 0.0432(15) -0.0179(13) -0.0063(14) -0.0026(14)
C35 0.102(3) 0.072(2) 0.055(2) -0.0327(18) 0.003(2) -0.034(2)
C36 0.137(4) 0.093(3) 0.065(2) -0.051(2) 0.005(3) -0.041(3)
C37 0.105(3) 0.091(3) 0.058(2) -0.042(2) 0.006(2) -0.010(3)
C38 0.075(3) 0.114(3) 0.076(3) -0.045(3) 0.013(2) -0.030(2)
C39 0.070(2) 0.086(3) 0.071(2) -0.046(2) -0.0015(19) -0.017(2)
C40 0.0527(18) 0.0477(16) 0.0456(16) -0.0224(13) -0.0102(14) -0.0031(14)
C41 0.0507(18) 0.0556(17) 0.0474(16) -0.0269(14) -0.0150(14) 0.0028(14)
C42 0.072(2) 0.064(2) 0.060(2) -0.0179(17) -0.0276(18) -0.0021(18)
C43 0.092(3) 0.074(3) 0.083(3) -0.017(2) -0.049(3) 0.011(2)
C44 0.077(3) 0.103(3) 0.090(3) -0.042(3) -0.046(3) 0.021(3)
C45 0.056(2) 0.108(3) 0.078(3) -0.046(2) -0.020(2) -0.002(2)
C46 0.060(2) 0.072(2) 0.0575(19) -0.0315(17) -0.0148(17) -0.0045(18)
Cu1 0.03587(18) 0.03517(17) 0.04356(18) -0.01710(14) -0.00594(14) -0.00131(13)
Cu2 0.0510(2) 0.03219(17) 0.0478(2) -0.01783(14) -0.00685(16) -0.00511(14)
Fe1 0.0480(3) 0.0405(2) 0.0471(2) -0.01317(18) -0.01167(19) 0.00439(18)
N1 0.0454(15) 0.0582(15) 0.0618(16) -0.0248(13) -0.0090(12) -0.0101(12)
N2 0.0409(13) 0.0436(12) 0.0446(12) -0.0192(10) -0.0087(10) -0.0015(10)
N3 0.0502(15) 0.0392(12) 0.0629(16) -0.0026(11) -0.0183(13) -0.0102(11)
N4 0.0452(13) 0.0342(11) 0.0411(12) -0.0147(9) -0.0063(10) -0.0060(10)
O1 0.0413(12) 0.0631(13) 0.0680(13) -0.0421(11) -0.0063(10) -0.0014(10)
O2 0.0491(12) 0.0572(12) 0.0461(11) -0.0282(9) -0.0008(9) -0.0154(10)
O3 0.0519(13) 0.0345(10) 0.0710(14) -0.0086(9) -0.0162(11) 0.0010(9)
O4 0.0496(12) 0.0401(10) 0.0515(12) -0.0107(9) -0.0129(10) 0.0028(9)
O5 0.0806(16) 0.0464(11) 0.0518(12) -0.0263(10) 0.0011(11) -0.0130(11)
O6 0.0718(15) 0.0515(12) 0.0489(12) -0.0253(10) 0.0024(11) -0.0152(11)
O7 0.0560(13) 0.0453(12) 0.0770(15) -0.0244(11) -0.0192(11) -0.0024(10)
O8 0.0594(14) 0.0454(11) 0.0793(15) -0.0213(11) -0.0247(12) -0.0057(10)

loop_
_atom_type_symbol
_atom_type_description
_atom_type_scat_dispersion_real
_atom_type_scat_dispersion_imag
_atom_type_scat_source
C C 0.0033 0.0016 'International Tables Vol C Tables 4.2.6.8 and 6.1.1.4'
H H 0.0000 0.0000 'International Tables Vol C Tables 4.2.6.8 and 6.1.1.4'
N N 0.0061 0.0033 'International Tables Vol C Tables 4.2.6.8 and 6.1.1.4'
O O 0.0106 0.0060 'International Tables Vol C Tables 4.2.6.8 and 6.1.1.4'
Fe Fe 0.3463 0.8444 'International Tables Vol C Tables 4.2.6.8 and 6.1.1.4'
Cu Cu 0.3201 1.2651 'International Tables Vol C Tables 4.2.6.8 and 6.1.1.4'

loop_
_geom_angle_atom_site_label_1
_geom_angle_atom_site_label_2
_geom_angle_atom_site_label_3
_geom_angle
_geom_angle_site_symmetry_1
_geom_angle_site_symmetry_3
_geom_angle_publ_flag
C2 C1 C5 107.4(3) . . ?
C2 C1 C11 126.6(3) . . ?
C5 C1 C11 126.0(3) . . ?
C2 C1 Fe1 69.51(18) . . ?
C5 C1 Fe1 69.66(17) . . ?
C11 C1 Fe1 126.10(19) . . ?
C3 C2 C1 108.6(3) . . ?
C3 C2 Fe1 70.36(19) . . ?
C1 C2 Fe1 69.81(17) . . ?
C4 C3 C2 107.8(3) . . ?
C4 C3 Fe1 69.6(2) . . ?
C2 C3 Fe1 69.38(17) . . ?
C3 C4 C5 108.8(3) . . ?
C3 C4 Fe1 70.3(2) . . ?
C5 C4 Fe1 69.77(18) . . ?
C4 C5 C1 107.4(3) . . ?
C4 C5 Fe1 69.6(2) . . ?
C1 C5 Fe1 69.58(18) . . ?
C10 C6 C7 108.2(3) . . ?
C10 C6 C15 128.1(3) . . ?
C7 C6 C15 123.6(3) . . ?
C10 C6 Fe1 69.97(17) . . ?
C7 C6 Fe1 69.40(16) . . ?
C15 C6 Fe1 126.87(19) . . ?
C8 C7 C6 107.0(3) . . ?
C8 C7 Fe1 69.86(19) . . ?
C6 C7 Fe1 69.67(16) . . ?
C9 C8 C7 108.4(3) . . ?
C9 C8 Fe1 70.1(2) . . ?
C7 C8 Fe1 69.46(18) . . ?
C8 C9 C10 108.5(3) . . ?
C8 C9 Fe1 69.9(2) . . ?
C10 C9 Fe1 69.71(17) . . ?
C6 C10 C9 107.7(3) . . ?
C6 C10 Fe1 69.75(17) . . ?
C9 C10 Fe1 69.83(18) . . ?
N1 C11 C14 120.6(3) . . ?
N1 C11 C1 118.7(3) . . ?
C14 C11 C1 120.7(3) . . ?
N1 C12 C13 122.6(3) . . ?
N2 C13 C12 121.4(3) . . ?
N2 C14 C11 122.7(3) . . ?
N3 C15 C18 120.5(3) . . ?
N3 C15 C6 117.5(2) . . ?
C18 C15 C6 122.0(3) . . ?
N3 C16 C17 122.6(3) . . ?
N4 C17 C16 120.7(3) . . ?
N4 C18 C15 122.2(3) . . ?
O1 C19 O2 125.5(2) . . ?
O1 C19 C20 117.9(3) . . ?
O2 C19 C20 116.6(3) . . ?
C25 C20 C21 118.1(3) . . ?
C25 C20 C19 121.5(3) . . ?
C21 C20 C19 120.3(3) . . ?
C20 C21 C22 120.4(4) . . ?
C23 C22 C21 121.1(4) . . ?
C24 C23 C22 119.1(4) . . ?
C23 C24 C25 120.3(4) . . ?
C20 C25 C24 120.9(3) . . ?
O3 C26 O4 125.4(3) . . ?
O3 C26 C27 117.8(3) . . ?
O4 C26 C27 116.8(3) . . ?
C28 C27 C32 119.8(3) . . ?
C28 C27 C26 119.8(3) . . ?
C32 C27 C26 120.4(3) . . ?
C27 C28 C29 120.0(4) . . ?
C30 C29 C28 119.8(4) . . ?
C31 C30 C29 120.6(3) . . ?
C30 C31 C32 120.0(4) . . ?
C27 C32 C31 119.7(4) . . ?
O6 C33 O5 125.2(3) . . ?
O6 C33 C34 118.4(3) . . ?
O5 C33 C34 116.4(3) . . ?
C35 C34 C39 118.4(3) . . ?
C35 C34 C33 121.6(3) . . ?
C39 C34 C33 119.9(3) . . ?
C34 C35 C36 120.6(4) . . ?
C37 C36 C35 120.6(4) . . ?
C36 C37 C38 119.6(4) . . ?
C37 C38 C39 119.8(4) . . ?
C34 C39 C38 120.9(3) . . ?
O7 C40 O8 124.9(3) . . ?
O7 C40 C41 118.8(3) . . ?
O8 C40 C41 116.3(3) . . ?
C46 C41 C42 119.2(3) . . ?
C46 C41 C40 120.7(3) . . ?
C42 C41 C40 120.0(3) . . ?
C43 C42 C41 120.5(4) . . ?
C44 C43 C42 119.5(4) . . ?
C43 C44 C45 120.9(4) . . ?
C44 C45 C46 119.8(4) . . ?
C41 C46 C45 119.9(4) . . ?
O4 Cu1 O1 91.54(9) 2_675 . ?
O4 Cu1 O3 168.34(9) 2_675 . ?
O1 Cu1 O3 88.46(9) . . ?
O4 Cu1 O2 86.61(8) 2_675 2_675 ?
O1 Cu1 O2 168.30(8) . 2_675 ?
O3 Cu1 O2 91.02(9) . 2_675 ?
O4 Cu1 N2 94.82(8) 2_675 . ?
O1 Cu1 N2 96.65(8) . . ?
O3 Cu1 N2 96.77(9) . . ?
O2 Cu1 N2 95.02(8) 2_675 . ?
O4 Cu1 Cu1 84.22(6) 2_675 2_675 ?
O1 Cu1 Cu1 86.22(6) . 2_675 ?
O3 Cu1 Cu1 84.14(7) . 2_675 ?
O2 Cu1 Cu1 82.10(6) 2_675 2_675 ?
N2 Cu1 Cu1 177.00(6) . 2_675 ?
O7 Cu2 O8 168.40(8) . 2_566 ?
O7 Cu2 O5 87.73(10) . . ?
O8 Cu2 O5 90.48(10) 2_566 . ?
O7 Cu2 O6 90.02(9) . 2_566 ?
O8 Cu2 O6 89.49(10) 2_566 2_566 ?
O5 Cu2 O6 168.64(8) . 2_566 ?
O7 Cu2 N4 100.46(9) . . ?
O8 Cu2 N4 91.10(9) 2_566 . ?
O5 Cu2 N4 94.44(8) . . ?
O6 Cu2 N4 96.92(8) 2_566 . ?
O7 Cu2 Cu2 89.00(6) . 2_566 ?
O8 Cu2 Cu2 79.41(6) 2_566 2_566 ?
O5 Cu2 Cu2 82.79(6) . 2_566 ?
O6 Cu2 Cu2 86.03(6) 2_566 2_566 ?
N4 Cu2 Cu2 170.06(6) . 2_566 ?
C2 Fe1 C4 67.64(14) . . ?
C2 Fe1 C1 40.69(12) . . ?
C4 Fe1 C1 68.19(13) . . ?
C2 Fe1 C5 68.24(14) . . ?
C4 Fe1 C5 40.61(13) . . ?
C1 Fe1 C5 40.76(12) . . ?
C2 Fe1 C7 107.63(14) . . ?
C4 Fe1 C7 157.97(14) . . ?
C1 Fe1 C7 123.25(13) . . ?
C5 Fe1 C7 159.78(13) . . ?
C2 Fe1 C6 124.33(13) . . ?
C4 Fe1 C6 159.43(15) . . ?
C1 Fe1 C6 108.86(11) . . ?
C5 Fe1 C6 123.81(12) . . ?
C7 Fe1 C6 40.93(11) . . ?
C2 Fe1 C8 122.44(16) . . ?
C4 Fe1 C8 122.18(14) . . ?
C1 Fe1 C8 158.91(15) . . ?
C5 Fe1 C8 158.42(15) . . ?
C7 Fe1 C8 40.67(13) . . ?
C6 Fe1 C8 68.11(12) . . ?
C2 Fe1 C10 160.47(12) . . ?
C4 Fe1 C10 123.25(15) . . ?
C1 Fe1 C10 124.24(12) . . ?
C5 Fe1 C10 108.44(14) . . ?
C7 Fe1 C10 68.43(13) . . ?
C6 Fe1 C10 40.27(12) . . ?
C8 Fe1 C10 67.89(14) . . ?
C2 Fe1 C3 40.25(12) . . ?
C4 Fe1 C3 40.12(15) . . ?
C1 Fe1 C3 68.22(13) . . ?
C5 Fe1 C3 68.14(15) . . ?
C7 Fe1 C3 122.38(15) . . ?
C6 Fe1 C3 159.53(15) . . ?
C8 Fe1 C3 106.91(15) . . ?
C10 Fe1 C3 158.17(14) . . ?
C2 Fe1 C9 157.58(13) . . ?
C4 Fe1 C9 107.65(15) . . ?
C1 Fe1 C9 160.08(14) . . ?
C5 Fe1 C9 123.45(16) . . ?
C7 Fe1 C9 68.02(15) . . ?
C6 Fe1 C9 67.77(12) . . ?
C8 Fe1 C9 39.96(15) . . ?
C10 Fe1 C9 40.47(12) . . ?
C3 Fe1 C9 122.02(13) . . ?
C12 N1 C11 116.5(3) . . ?
C13 N2 C14 116.1(2) . . ?
C13 N2 Cu1 125.27(19) . . ?
C14 N2 Cu1 118.32(18) . . ?
C16 N3 C15 116.9(2) . . ?
C18 N4 C17 117.1(2) . . ?
C18 N4 Cu2 121.14(18) . . ?
C17 N4 Cu2 121.77(18) . . ?
C19 O1 Cu1 120.77(18) . . ?
C19 O2 Cu1 125.27(18) . 2_675 ?
C26 O3 Cu1 122.93(19) . . ?
C26 O4 Cu1 122.85(18) . 2_675 ?
C33 O5 Cu2 124.9(2) . . ?
C33 O6 Cu2 120.74(18) . 2_566 ?
C40 O7 Cu2 117.7(2) . . ?
C40 O8 Cu2 128.71(19) . 2_566 ?

loop_
_geom_bond_atom_site_label_1
_geom_bond_atom_site_label_2
_geom_bond_distance
_geom_bond_site_symmetry_2
_geom_bond_publ_flag
C1 C2 1.417(4) . ?
C1 C5 1.421(4) . ?
C1 C11 1.476(4) . ?
C1 Fe1 2.040(3) . ?
C2 C3 1.406(4) . ?
C2 Fe1 2.036(3) . ?
C3 C4 1.402(5) . ?
C3 Fe1 2.049(3) . ?
C4 C5 1.416(5) . ?
C4 Fe1 2.039(3) . ?
C5 Fe1 2.041(3) . ?
C6 C10 1.410(4) . ?
C6 C7 1.429(4) . ?
C6 C15 1.476(4) . ?
C6 Fe1 2.046(3) . ?
C7 C8 1.421(5) . ?
C7 Fe1 2.042(3) . ?
C8 C9 1.400(5) . ?
C8 Fe1 2.048(3) . ?
C9 C10 1.418(4) . ?
C9 Fe1 2.050(3) . ?
C10 Fe1 2.049(3) . ?
C11 N1 1.333(4) . ?
C11 C14 1.386(4) . ?
C12 N1 1.323(4) . ?
C12 C13 1.377(4) . ?
C13 N2 1.328(4) . ?
C14 N2 1.329(3) . ?
C15 N3 1.330(4) . ?
C15 C18 1.386(3) . ?
C16 N3 1.324(4) . ?
C16 C17 1.374(4) . ?
C17 N4 1.327(4) . ?
C18 N4 1.325(3) . ?
C19 O1 1.251(3) . ?
C19 O2 1.257(3) . ?
C19 C20 1.491(4) . ?
C20 C25 1.359(4) . ?
C20 C21 1.365(5) . ?
C21 C22 1.372(6) . ?
C22 C23 1.353(6) . ?
C23 C24 1.343(6) . ?
C24 C25 1.383(4) . ?
C26 O3 1.249(3) . ?
C26 O4 1.262(3) . ?
C26 C27 1.499(4) . ?
C27 C28 1.369(5) . ?
C27 C32 1.380(4) . ?
C28 C29 1.389(4) . ?
C29 C30 1.370(6) . ?
C30 C31 1.355(6) . ?
C31 C32 1.391(4) . ?
C33 O6 1.255(4) . ?
C33 O5 1.264(3) . ?
C33 C34 1.494(4) . ?
C34 C35 1.367(4) . ?
C34 C39 1.367(5) . ?
C35 C36 1.381(5) . ?
C36 C37 1.347(6) . ?
C37 C38 1.368(5) . ?
C38 C39 1.380(5) . ?
C40 O7 1.251(3) . ?
C40 O8 1.257(4) . ?
C40 C41 1.483(4) . ?
C41 C46 1.372(5) . ?
C41 C42 1.381(4) . ?
C42 C43 1.377(5) . ?
C43 C44 1.351(6) . ?
C44 C45 1.370(6) . ?
C45 C46 1.381(5) . ?
Cu1 O4 1.9616(18) 2_675 ?
Cu1 O1 1.9643(19) . ?
Cu1 O3 1.9667(19) . ?
Cu1 O2 1.9690(18) 2_675 ?
Cu1 N2 2.180(2) . ?
Cu1 Cu1 2.6295(7) 2_675 ?
Cu2 O7 1.959(2) . ?
Cu2 O8 1.962(2) 2_566 ?
Cu2 O5 1.9657(19) . ?
Cu2 O6 1.9745(19) 2_566 ?
Cu2 N4 2.153(2) . ?
Cu2 Cu2 2.6180(6) 2_566 ?
O2 Cu1 1.9690(18) 2_675 ?
O4 Cu1 1.9616(18) 2_675 ?
O6 Cu2 1.9745(19) 2_566 ?
O8 Cu2 1.962(2) 2_566 ?
